data_7059582
loop_
_publ_author_name
'Nisa, Zaib ul'
'Tashi, Lobzang'
'Sen, Charanjeet'
'Ashashi, Nargis Akhter'
'Sahoo, Subash Chandra'
'Sheikh, Haq Nawaz'

_publ_section_title
;
 Synthesis of eight isostructural 2D lanthanide coordination polymers
 assembled by rigid furan-2,5-dicarboxylic acid and flexible adipic acid
 as linkers and exploration of luminescent Eu/Tb polymers as efficient and
 sensitive sensors for nitroaromatic compounds
;
_journal_issue 19
_journal_name_full 'New Journal of Chemistry'
_journal_page_first 8125
_journal_page_last 8137
_journal_paper_doi 10.1039/D0NJ01018A
_journal_volume 44
_journal_year 2020
_chemical_formula_moiety 'C29 H12 Mn3 O19, C4 H12 N'
_chemical_formula_sum 'C33 H24 Mn3 N O19'
_chemical_formula_weight 903.35
_space_group_crystal_system monoclinic
_space_group_IT_number 15
_space_group_name_Hall '-C 2yc'
_space_group_name_H-M_alt 'C 1 2/c 1'
_atom_sites_solution_hydrogens geom
_audit_block_doi 10.5517/ccdc.csd.cc23700d
_audit_creation_date 2019-12-02
_audit_creation_method
;
Olex2 1.2
(compiled 2018.05.29 svn.r3508 for OlexSys, GUI svn.r5506)
;
_audit_update_record
;
2019-12-02 deposited with the CCDC.	2020-04-24 downloaded from the CCDC.
;
_cell_angle_alpha 90
_cell_angle_beta 102.818(2)
_cell_angle_gamma 90
_cell_formula_units_Z 8
_cell_length_a 34.2808(8)
_cell_length_b 19.8399(4)
_cell_length_c 18.1612(4)
_cell_measurement_reflns_used 12573
_cell_measurement_temperature 293(2)
_cell_measurement_theta_max 75.8040
_cell_measurement_theta_min 2.6430
_cell_volume 12044.1(5)
_computing_cell_refinement 'CrysAlisPro 1.171.39.34b (Rigaku OD, 2017)'
_computing_data_collection 'CrysAlisPro 1.171.39.34b (Rigaku OD, 2017)'
_computing_data_reduction 'CrysAlisPro 1.171.39.34b (Rigaku OD, 2017)'
_computing_molecular_graphics 'Olex2 (Dolomanov et al., 2009)'
_computing_publication_material 'Olex2 (Dolomanov et al., 2009)'
_computing_structure_refinement 'XL (Sheldrick, 2008)'
_diffrn_ambient_temperature 293(2)
_diffrn_detector 'CCD plate'
_diffrn_detector_type HyPix
_diffrn_measured_fraction_theta_full 0.996
_diffrn_measured_fraction_theta_max 0.957
_diffrn_measurement_details
;
List of Runs (angles in degrees, time in seconds):

  # Type    Start    End  Width  t~exp~   \w     \q     \k     \f   Frames
#--------------------------------------------------------------------------
  1  \w    -57.00  33.00   0.50   10.00    --  -43.80  42.00-105.00  180
  2  \w     48.00  73.00   0.50   10.00    --   43.80  42.00-105.00   50
  3  \w    105.00 138.00   0.50   20.00    --  111.75  42.00-105.00   66
  4  \w     88.00 177.00   0.50   20.00    --  111.75  30.00   0.00  178
  5  \w    103.00 135.00   0.50   20.00    --  111.75 -42.00 102.00   64
  6  \w     65.00  95.00   0.50   20.00    --  111.75 -94.00  30.00   60
  7  \w     82.00 115.00   0.50   20.00    --  111.75-125.00 -30.00   66
  8  \w     56.00 135.00   0.50   20.00    --  111.75 -30.00-120.00  158
  9  \w     38.00  78.00   0.50   20.00    --  111.75-125.00 -30.00   80
 10  \w     36.00  98.00   0.50   20.00    --  111.75 -42.00 102.00  124
 11  \w     31.00 152.00   0.50   20.00    --  111.75 -15.00 -30.00  242
 12  \w     60.00 106.00   0.50   10.00    --   43.80 178.00  30.00   92
 13  \w    -88.00 -63.00   0.50   20.00    --  -90.25  42.00-105.00   50
 14  \w    -94.00 -48.00   0.50   20.00    --  -90.25 125.00   0.00   92
 15  \w    -95.00 -41.00   0.50   20.00    --  -90.25 125.00 -90.00  108
 16  \w   -120.00 -27.00   0.50   10.00    --  -43.80 -42.00 102.00  186
 17  \w   -120.00 -80.00   0.50   20.00    --  -90.25 -42.00 102.00   80
;
_diffrn_measurement_device 'four-circle diffractometer'
_diffrn_measurement_device_type 'XtaLAB Synergy, Dualflex, HyPix'
_diffrn_measurement_method '\w scans'
_diffrn_orient_matrix_type 'CrysAlisPro convention (1999,Acta A55,543-557)'
_diffrn_orient_matrix_UB_11 -0.0234527000
_diffrn_orient_matrix_UB_12 0.0411461000
_diffrn_orient_matrix_UB_13 0.0477679000
_diffrn_orient_matrix_UB_21 0.0366255000
_diffrn_orient_matrix_UB_22 -0.0010315000
_diffrn_orient_matrix_UB_23 0.0667698000
_diffrn_orient_matrix_UB_31 0.0152121000
_diffrn_orient_matrix_UB_32 0.0658509000
_diffrn_orient_matrix_UB_33 -0.0288002000
_diffrn_radiation_monochromator mirror
_diffrn_radiation_probe x-ray
_diffrn_radiation_type CuK\a
_diffrn_radiation_wavelength 1.54184
_diffrn_reflns_av_R_equivalents 0.0436
_diffrn_reflns_av_unetI/netI 0.0440
_diffrn_reflns_Laue_measured_fraction_full 0.996
_diffrn_reflns_Laue_measured_fraction_max 0.957
_diffrn_reflns_limit_h_max 43
_diffrn_reflns_limit_h_min -40
_diffrn_reflns_limit_k_max 24
_diffrn_reflns_limit_k_min -20
_diffrn_reflns_limit_l_max 22
_diffrn_reflns_limit_l_min -22
_diffrn_reflns_number 34638
_diffrn_reflns_point_group_measured_fraction_full 0.996
_diffrn_reflns_point_group_measured_fraction_max 0.957
_diffrn_reflns_theta_full 67.684
_diffrn_reflns_theta_max 76.996
_diffrn_reflns_theta_min 2.644
_diffrn_source 'micro-focus sealed X-ray tube'
_diffrn_source_type 'PhotonJet (Cu) X-ray Source'
_exptl_absorpt_coefficient_mu 5.495
_exptl_absorpt_correction_T_max 1.00000
_exptl_absorpt_correction_T_min 0.73598
_exptl_absorpt_correction_type multi-scan
_exptl_absorpt_process_details
;
CrysAlisPro 1.171.39.34b (Rigaku Oxford Diffraction, 2017)
Empirical absorption correction using spherical harmonics,
 implemented in SCALE3 ABSPACK scaling algorithm.
;
_exptl_crystal_colour 'clear light colourless'
_exptl_crystal_colour_lustre clear
_exptl_crystal_colour_modifier light
_exptl_crystal_colour_primary colourless
_exptl_crystal_density_diffrn 0.996
_exptl_crystal_description prism
_exptl_crystal_F_000 3648
_exptl_crystal_size_max 0.2
_exptl_crystal_size_mid 0.2
_exptl_crystal_size_min 0.1
_refine_diff_density_max 1.974
_refine_diff_density_min -1.115
_refine_diff_density_rms 0.133
_refine_ls_extinction_method none
_refine_ls_goodness_of_fit_ref 1.063
_refine_ls_hydrogen_treatment constr
_refine_ls_matrix_type full
_refine_ls_number_parameters 510
_refine_ls_number_reflns 12181
_refine_ls_number_restraints 56
_refine_ls_restrained_S_all 1.067
_refine_ls_R_factor_all 0.1111
_refine_ls_R_factor_gt 0.0984
_refine_ls_shift/su_max 0.001
_refine_ls_shift/su_mean 0.000
_refine_ls_structure_factor_coef Fsqd
_refine_ls_weighting_details 'w=1/[\s^2^(Fo^2^)+(0.1847P)^2^+71.3239P] where P=(Fo^2^+2Fc^2^)/3'
_refine_ls_weighting_scheme calc
_refine_ls_wR_factor_gt 0.2865
_refine_ls_wR_factor_ref 0.3008
_reflns_Friedel_coverage 0.000
_reflns_number_gt 9875
_reflns_number_total 12181
_reflns_threshold_expression 'I > 2\s(I)'
_cod_data_source_file d0nj01018a2.cif
_cod_data_source_block 1_sq_CCDC1
_cod_depositor_comments
;Adding full bibliography for 7059575--7059582.cif.

 Adding full bibliography for 7059575--7059582.cif.
;
_cod_database_code 7059582
_shelx_shelxl_version_number 2014/7
_shelx_space_group_comment
;
The symmetry employed for this shelxl refinement is uniquely defined
by the following loop, which should always be used as a source of
symmetry information in preference to the above space-group names.
They are only intended as comments.
;
_shelx_estimated_absorpt_t_max 0.610
_shelx_estimated_absorpt_t_min 0.406
_reflns_odcompleteness_completeness 99.66
_reflns_odcompleteness_iscentric 1
_reflns_odcompleteness_theta 66.97
_olex2_refinement_description
;
1. Fixed Uiso
 At 1.2 times of:
  All C(H) groups
 At 1.5 times of:
  All C(H,H,H) groups
2. Restrained distances
 C26-O15 = C26-O16 = C22-C26
 1.35 with sigma of 0.01
 O15-O16
 2.2 with sigma of 0.01
 C22-O15 = C22-O16
 2.33 with sigma of 0.01
 C32-C33
 1.4 with sigma of 0.01
3. Restrained planarity
 O15, O16, C22, C26
 with sigma of 0.1
4. Uiso/Uaniso restraints and constraints
Uanis(C21) \\sim Ueq, Uanis(C22) \\sim Ueq, Uanis(C23) \\sim Ueq, Uanis(O15)
\\sim Ueq, Uanis(O16) \\sim Ueq, Uanis(C26) \\sim Ueq, Uanis(C33) \\sim Ueq:
with sigma of 0.002 and sigma for terminal atoms of 0.005
Uanis(O19) \\sim Ueq: with sigma of 0.01 and sigma for terminal atoms of 0.02
5.a Aromatic/amide H refined with riding coordinates:
 C3(H3), C5(H5), C7(H7), C12(H12), C14(H14), C16(H16), C21(H21), C23(H23),
 C25(H25)
5.b Idealised Me refined as rotating group:
 C28(H28A,H28B,H28C), C29(H29A,H29B,H29C), C30(H30A,H30B,H30C), C31(H31A,H31B,
 H31C), C33(H33A,H33B,H33C)
;
_olex2_submission_special_instructions 'No special instructions were received'
_oxdiff_exptl_absorpt_empirical_details
;
Empirical correction (ABSPACK) includes:
- Absorption correction using spherical harmonics
- Frame scaling
;
_oxdiff_exptl_absorpt_empirical_full_max 1.317
_oxdiff_exptl_absorpt_empirical_full_min 0.853

loop_
_space_group_symop_operation_xyz
'x, y, z'
'-x, y, -z+1/2'
'x+1/2, y+1/2, z'
'-x+1/2, y+1/2, -z+1/2'
'-x, -y, -z'
'x, -y, z-1/2'
'-x+1/2, -y+1/2, -z'
'x+1/2, -y+1/2, z-1/2'

loop_
_atom_site_label
_atom_site_type_symbol
_atom_site_fract_x
_atom_site_fract_y
_atom_site_fract_z
_atom_site_U_iso_or_equiv
_atom_site_adp_type
_atom_site_occupancy
_atom_site_site_symmetry_order
_atom_site_calc_flag
_atom_site_refinement_flags_posn
_atom_site_refinement_flags_adp
_atom_site_refinement_flags_occupancy
_atom_site_disorder_assembly
_atom_site_disorder_group
Mn1 Mn 0.74836(2) 0.69894(4) 0.33350(4) 0.0278(2) Uani 1 1 d . . . . .
Mn2 Mn 0.75001(2) 0.63345(4) 0.17014(4) 0.0269(2) Uani 1 1 d . . . . .
Mn3 Mn 0.53144(2) 0.90803(4) 0.33224(4) 0.0314(2) Uani 1 1 d . . . . .
O19 O 0.74962(18) 0.7295(2) 0.4437(2) 0.0611(13) Uani 1 1 d . U . . .
O1 O 0.81227(13) 0.6239(3) 0.2234(2) 0.0564(12) Uani 1 1 d . . . . .
O2 O 0.80843(12) 0.6681(2) 0.3355(2) 0.0502(10) Uani 1 1 d . . . . .
O3 O 0.93182(14) 0.4856(2) 0.2054(2) 0.0535(11) Uani 1 1 d . . . . .
O4 O 0.97890(13) 0.4724(3) 0.3095(3) 0.0614(13) Uani 1 1 d . . . . .
O5 O 0.96212(17) 0.5515(3) 0.5530(3) 0.0759(16) Uani 1 1 d . . . . .
O6 O 0.91970(16) 0.6271(3) 0.5614(3) 0.0721(15) Uani 1 1 d . . . . .
O7 O 0.74372(17) 0.5504(2) 0.2416(2) 0.0590(13) Uani 1 1 d . . . . .
O8 O 0.73687(16) 0.59365(18) 0.3511(3) 0.0530(11) Uani 1 1 d . . . . .
O9 O 0.74241(14) 0.30340(19) 0.2025(2) 0.0457(10) Uani 1 1 d . . . . .
O10 O 0.74283(15) 0.23816(18) 0.2984(3) 0.0525(11) Uani 1 1 d . . . . .
O11 O 0.74348(19) 0.4362(2) 0.5696(2) 0.0629(14) Uani 1 1 d . . . . .
O12 O 0.7525(2) 0.3309(2) 0.5536(2) 0.0723(17) Uani 1 1 d . . . . .
O13 O 0.68874(13) 0.6526(3) 0.1694(3) 0.0660(14) Uani 1 1 d . . . . .
O14 O 0.68674(12) 0.7108(2) 0.2744(3) 0.0530(11) Uani 1 1 d . . . . .
O15 O 0.5627(6) 0.5686(9) 0.0119(11) 0.315(11) Uani 1 1 d D U . . .
O16 O 0.5080(4) 0.6285(10) 0.0069(11) 0.303(10) Uani 1 1 d D U . . .
O17 O 0.50972(12) 0.8270(3) 0.1646(3) 0.0617(13) Uani 1 1 d . . . . .
O18 O 0.55951(13) 0.8401(3) 0.2666(2) 0.0547(11) Uani 1 1 d . . . . .
C1 C 0.82569(17) 0.6348(3) 0.2934(3) 0.0430(13) Uani 1 1 d . . . . .
C2 C 0.86472(15) 0.6035(3) 0.3285(3) 0.0376(12) Uani 1 1 d . . . . .
C3 C 0.88771(16) 0.5693(3) 0.2841(3) 0.0355(11) Uani 1 1 d . . . . .
H3 H 0.8791 0.5680 0.2318 0.043 Uiso 1 1 calc R . . . .
C4 C 0.92371(14) 0.5373(3) 0.3199(3) 0.0375(12) Uani 1 1 d . . . . .
C5 C 0.93775(17) 0.5457(3) 0.3964(3) 0.0473(14) Uani 1 1 d . . . . .
H5 H 0.9619 0.5260 0.4198 0.057 Uiso 1 1 calc R . . . .
C6 C 0.91698(18) 0.5824(3) 0.4388(3) 0.0431(13) Uani 1 1 d . . . . .
C7 C 0.88159(18) 0.6125(3) 0.4047(3) 0.0469(14) Uani 1 1 d . . . . .
H7 H 0.8685 0.6396 0.4333 0.056 Uiso 1 1 calc R . . . .
C8 C 0.94679(16) 0.4965(3) 0.2746(3) 0.0437(13) Uani 1 1 d . . . . .
C9 C 0.9340(2) 0.5885(4) 0.5237(4) 0.0536(17) Uani 1 1 d . . . . .
C10 C 0.7396(2) 0.5459(3) 0.3081(3) 0.0425(13) Uani 1 1 d . . . . .
C11 C 0.73968(19) 0.4755(3) 0.3394(3) 0.0396(12) Uani 1 1 d . . . . .
C12 C 0.73903(19) 0.4203(2) 0.2922(3) 0.0385(12) Uani 1 1 d . . . . .
H12 H 0.7373 0.4271 0.2409 0.046 Uiso 1 1 calc R . . . .
C13 C 0.74096(18) 0.3552(3) 0.3204(3) 0.0374(11) Uani 1 1 d . . . . .
C14 C 0.74319(19) 0.3457(3) 0.3968(3) 0.0422(13) Uani 1 1 d . . . . .
H14 H 0.7448 0.3022 0.4163 0.051 Uiso 1 1 calc R . . . .
C15 C 0.74306(19) 0.4000(3) 0.4446(3) 0.0393(12) Uani 1 1 d . . . . .
C16 C 0.7418(2) 0.4640(3) 0.4156(3) 0.0431(13) Uani 1 1 d . . . . .
H16 H 0.7423 0.5006 0.4477 0.052 Uiso 1 1 calc R . . . .
C17 C 0.74156(17) 0.2956(3) 0.2700(3) 0.0385(12) Uani 1 1 d . . . . .
C18 C 0.74622(19) 0.3891(3) 0.5275(3) 0.0415(13) Uani 1 1 d . . . . .
C19 C 0.67139(18) 0.6852(3) 0.2108(4) 0.0498(14) Uani 1 1 d . . . . .
C20 C 0.62698(19) 0.6958(4) 0.1819(4) 0.0569(18) Uani 1 1 d . . . . .
C21 C 0.6083(3) 0.6551(6) 0.1240(6) 0.096(3) Uani 1 1 d . U . . .
H21 H 0.6230 0.6244 0.1026 0.115 Uiso 1 1 calc R . . . .
C22 C 0.5656(4) 0.6597(7) 0.0962(7) 0.116(4) Uani 1 1 d D U . . .
C23 C 0.5464(4) 0.7175(6) 0.1200(7) 0.098(3) Uani 1 1 d . U . . .
H23 H 0.5200 0.7269 0.0971 0.117 Uiso 1 1 calc R . . . .
C24 C 0.56631(18) 0.7590(4) 0.1757(4) 0.062(2) Uani 1 1 d . . . . .
C25 C 0.60653(17) 0.7464(3) 0.2089(4) 0.0456(13) Uani 1 1 d . . . . .
H25 H 0.6195 0.7725 0.2495 0.055 Uiso 1 1 calc R . . . .
C26 C 0.5455(5) 0.6184(8) 0.0417(9) 0.264(13) Uani 1 1 d D U . . .
C27 C 0.54366(17) 0.8129(4) 0.2056(4) 0.0490(14) Uani 1 1 d . . . . .
N1 N 0.81939(17) 0.5855(3) 0.6209(4) 0.0548(14) Uani 1 1 d . . . . .
C28 C 0.8368(3) 0.5300(4) 0.5838(6) 0.084(3) Uani 1 1 d . . . . .
H28A H 0.8225 0.4890 0.5874 0.126 Uiso 1 1 calc GR . . . .
H28B H 0.8644 0.5241 0.6084 0.126 Uiso 1 1 calc GR . . . .
H28C H 0.8349 0.5409 0.5316 0.126 Uiso 1 1 calc GR . . . .
C29 C 0.7756(2) 0.5913(4) 0.5868(6) 0.083(3) Uani 1 1 d . . . . .
H29A H 0.7716 0.5963 0.5331 0.124 Uiso 1 1 calc GR . . . .
H29B H 0.7650 0.6300 0.6074 0.124 Uiso 1 1 calc GR . . . .
H29C H 0.7622 0.5514 0.5980 0.124 Uiso 1 1 calc GR . . . .
C30 C 0.8253(4) 0.5720(6) 0.7015(6) 0.107(4) Uani 1 1 d . . . . .
H30A H 0.8180 0.5262 0.7089 0.161 Uiso 1 1 calc GR . . . .
H30B H 0.8089 0.6020 0.7231 0.161 Uiso 1 1 calc GR . . . .
H30C H 0.8529 0.5790 0.7255 0.161 Uiso 1 1 calc GR . . . .
C31 C 0.8384(3) 0.6498(5) 0.6124(7) 0.092(3) Uani 1 1 d . . . . .
H31A H 0.8664 0.6472 0.6355 0.139 Uiso 1 1 calc GR . . . .
H31B H 0.8263 0.6847 0.6364 0.139 Uiso 1 1 calc GR . . . .
H31C H 0.8351 0.6600 0.5597 0.139 Uiso 1 1 calc GR . . . .
C32 C 0.7635(4) 0.7609(7) 0.5000(9) 0.111(4) Uani 1 1 d D . . . .
C33 C 0.7993(5) 0.7973(11) 0.4974(13) 0.214(9) Uani 1 1 d D U . . .
H33A H 0.8107 0.7794 0.4578 0.320 Uiso 1 1 calc GR . . . .
H33B H 0.8181 0.7927 0.5449 0.320 Uiso 1 1 calc GR . . . .
H33C H 0.7930 0.8441 0.4878 0.320 Uiso 1 1 calc GR . . . .

loop_
_atom_site_aniso_label
_atom_site_aniso_U_11
_atom_site_aniso_U_22
_atom_site_aniso_U_33
_atom_site_aniso_U_23
_atom_site_aniso_U_13
_atom_site_aniso_U_12
Mn1 0.0381(4) 0.0227(4) 0.0241(4) -0.0002(3) 0.0098(3) 0.0069(3)
Mn2 0.0367(4) 0.0226(4) 0.0224(4) 0.0002(3) 0.0087(3) 0.0072(3)
Mn3 0.0263(4) 0.0412(5) 0.0271(4) -0.0009(3) 0.0072(3) 0.0007(3)
O19 0.111(4) 0.055(3) 0.0211(18) -0.0181(18) 0.023(2) 0.005(3)
O1 0.041(2) 0.081(3) 0.042(2) -0.007(2) -0.0029(18) 0.019(2)
O2 0.035(2) 0.067(3) 0.050(2) -0.004(2) 0.0117(17) 0.0175(19)
O3 0.061(3) 0.068(3) 0.0314(19) -0.0053(19) 0.0098(18) 0.023(2)
O4 0.042(2) 0.091(4) 0.049(2) 0.004(2) 0.0067(19) 0.032(2)
O5 0.071(3) 0.116(5) 0.032(2) -0.002(3) -0.010(2) 0.019(3)
O6 0.071(3) 0.106(4) 0.038(2) -0.019(3) 0.009(2) 0.011(3)
O7 0.116(4) 0.028(2) 0.039(2) 0.0107(17) 0.030(2) -0.004(2)
O8 0.087(3) 0.0215(18) 0.057(3) 0.0021(17) 0.029(2) 0.0008(18)
O9 0.070(3) 0.035(2) 0.0329(19) -0.0061(15) 0.0134(18) 0.0057(18)
O10 0.084(3) 0.0179(17) 0.055(2) 0.0033(16) 0.014(2) 0.0045(18)
O11 0.125(5) 0.040(2) 0.028(2) -0.0012(17) 0.027(2) -0.002(3)
O12 0.147(5) 0.039(2) 0.034(2) 0.0068(18) 0.027(3) -0.001(3)
O13 0.035(2) 0.072(3) 0.091(4) -0.021(3) 0.015(2) 0.014(2)
O14 0.031(2) 0.066(3) 0.058(3) 0.001(2) 0.0037(18) 0.0046(19)
O15 0.312(12) 0.313(12) 0.317(12) -0.014(5) 0.065(5) 0.000(5)
O16 0.299(11) 0.301(11) 0.304(11) -0.013(5) 0.059(5) 0.001(5)
O17 0.030(2) 0.077(3) 0.074(3) -0.017(3) 0.003(2) 0.018(2)
O18 0.045(2) 0.073(3) 0.045(2) -0.020(2) 0.0075(18) 0.016(2)
C1 0.033(3) 0.049(3) 0.047(3) -0.002(2) 0.009(2) 0.011(2)
C2 0.028(2) 0.056(3) 0.027(2) -0.003(2) 0.0011(19) 0.018(2)
C3 0.036(3) 0.040(3) 0.030(2) -0.002(2) 0.006(2) 0.009(2)
C4 0.024(2) 0.057(3) 0.031(2) -0.011(2) 0.0063(19) 0.010(2)
C5 0.037(3) 0.068(4) 0.035(3) 0.003(3) 0.004(2) 0.015(3)
C6 0.040(3) 0.060(4) 0.028(3) -0.005(2) 0.004(2) -0.004(2)
C7 0.038(3) 0.062(4) 0.042(3) -0.010(3) 0.011(2) 0.006(3)
C8 0.030(3) 0.058(4) 0.045(3) 0.004(3) 0.012(2) 0.010(2)
C9 0.043(3) 0.082(5) 0.036(3) -0.009(3) 0.011(3) -0.004(3)
C10 0.065(4) 0.022(2) 0.044(3) 0.002(2) 0.019(3) 0.001(2)
C11 0.067(4) 0.023(2) 0.032(3) 0.0007(19) 0.018(2) 0.001(2)
C12 0.065(4) 0.025(2) 0.028(2) 0.0016(19) 0.014(2) -0.001(2)
C13 0.059(3) 0.026(2) 0.028(2) 0.0025(19) 0.012(2) 0.002(2)
C14 0.064(4) 0.029(3) 0.034(3) 0.003(2) 0.013(2) -0.011(2)
C15 0.064(4) 0.028(2) 0.028(2) -0.002(2) 0.014(2) -0.008(2)
C16 0.075(4) 0.025(2) 0.034(3) -0.006(2) 0.021(3) -0.011(2)
C17 0.049(3) 0.026(2) 0.039(3) -0.004(2) 0.007(2) -0.006(2)
C18 0.063(4) 0.033(3) 0.028(2) 0.001(2) 0.011(2) -0.016(2)
C19 0.036(3) 0.052(3) 0.062(4) -0.004(3) 0.011(3) 0.010(3)
C20 0.039(3) 0.072(4) 0.058(4) -0.025(3) 0.007(3) 0.015(3)
C21 0.094(3) 0.097(3) 0.097(3) -0.0074(19) 0.019(2) 0.0036(19)
C22 0.115(4) 0.115(4) 0.116(4) -0.007(2) 0.024(2) 0.002(2)
C23 0.095(3) 0.098(3) 0.099(3) -0.006(2) 0.019(2) 0.0039(19)
C24 0.034(3) 0.090(5) 0.057(4) -0.035(4) 0.001(3) 0.021(3)
C25 0.038(3) 0.048(3) 0.050(3) -0.010(3) 0.010(2) 0.004(2)
C26 0.263(13) 0.263(13) 0.264(13) -0.002(2) 0.057(4) 0.000(2)
C27 0.031(3) 0.064(4) 0.053(3) -0.006(3) 0.010(2) 0.009(3)
N1 0.049(3) 0.046(3) 0.073(4) -0.011(3) 0.020(3) 0.003(2)
C28 0.072(5) 0.063(5) 0.119(8) -0.030(5) 0.027(5) 0.020(4)
C29 0.050(4) 0.073(5) 0.115(8) -0.038(5) -0.002(4) 0.011(4)
C30 0.127(10) 0.117(9) 0.082(7) 0.022(6) 0.031(7) 0.044(8)
C31 0.093(7) 0.061(5) 0.137(9) -0.010(5) 0.056(7) -0.007(5)
C32 0.116(11) 0.100(9) 0.123(9) 0.028(8) 0.037(9) -0.003(8)
C33 0.212(10) 0.213(10) 0.215(10) 0.000(5) 0.046(5) -0.004(5)

loop_
_atom_type_symbol
_atom_type_description
_atom_type_scat_dispersion_real
_atom_type_scat_dispersion_imag
_atom_type_scat_source
C C 0.0181 0.0091 'International Tables Vol C Tables 4.2.6.8 and 6.1.1.4'
H H 0.0000 0.0000 'International Tables Vol C Tables 4.2.6.8 and 6.1.1.4'
N N 0.0311 0.0180 'International Tables Vol C Tables 4.2.6.8 and 6.1.1.4'
O O 0.0492 0.0322 'International Tables Vol C Tables 4.2.6.8 and 6.1.1.4'
Mn Mn -0.5299 2.8052 'International Tables Vol C Tables 4.2.6.8 and 6.1.1.4'

loop_
_citation_id
_citation_doi
_citation_year
1 10.1039/C9CE01691K 2020

loop_
_geom_angle_atom_site_label_1
_geom_angle_atom_site_label_2
_geom_angle_atom_site_label_3
_geom_angle
_geom_angle_site_symmetry_1
_geom_angle_site_symmetry_3
_geom_angle_publ_flag
O19 Mn1 O2 104.6(2) . . ?
O19 Mn1 O8 96.03(19) . . ?
O19 Mn1 O9 92.13(17) . 4_655 ?
O19 Mn1 O14 104.8(2) . . ?
O2 Mn1 O8 85.84(19) . . ?
O2 Mn1 O9 94.15(18) . 4_655 ?
O2 Mn1 O14 150.55(17) . . ?
O8 Mn1 O9 171.57(17) . 4_655 ?
O14 Mn1 O8 89.3(2) . . ?
O14 Mn1 O9 86.53(18) . 4_655 ?
O1 Mn2 O10 85.5(2) . 4_655 ?
O1 Mn2 O11 102.7(2) . 6_565 ?
O1 Mn2 O12 102.1(2) . 6_565 ?
O1 Mn2 C18 104.95(18) . 6_565 ?
O7 Mn2 O1 83.3(2) . . ?
O7 Mn2 O10 127.12(17) . 4_655 ?
O7 Mn2 O11 90.76(16) . 6_565 ?
O7 Mn2 O12 147.46(16) . 6_565 ?
O7 Mn2 C18 118.78(18) . 6_565 ?
O10 Mn2 O11 142.07(17) 4_655 6_565 ?
O10 Mn2 O12 85.42(17) 4_655 6_565 ?
O10 Mn2 C18 114.05(18) 4_655 6_565 ?
O11 Mn2 C18 28.03(17) 6_565 6_565 ?
O12 Mn2 O11 56.70(16) 6_565 6_565 ?
O12 Mn2 C18 28.69(17) 6_565 6_565 ?
O13 Mn2 O1 153.9(2) . . ?
O13 Mn2 O7 84.8(2) . . ?
O13 Mn2 O10 83.3(2) . 4_655 ?
O13 Mn2 O11 100.6(2) . 6_565 ?
O13 Mn2 O12 100.5(2) . 6_565 ?
O13 Mn2 C18 101.1(2) . 6_565 ?
O3 Mn3 O5 95.5(2) 4_655 7_666 ?
O3 Mn3 O6 96.3(2) 4_655 7_666 ?
O3 Mn3 C9 97.41(19) 4_655 7_666 ?
O4 Mn3 O3 92.1(2) 3_455 4_655 ?
O4 Mn3 O5 82.53(19) 3_455 7_666 ?
O4 Mn3 O6 137.42(17) 3_455 7_666 ?
O4 Mn3 C9 110.3(2) 3_455 7_666 ?
O5 Mn3 O6 55.18(19) 7_666 7_666 ?
O5 Mn3 C9 27.9(2) 7_666 7_666 ?
O6 Mn3 C9 27.3(2) 7_666 7_666 ?
O17 Mn3 O3 163.76(18) 2_655 4_655 ?
O17 Mn3 O4 85.6(2) 2_655 3_455 ?
O17 Mn3 O5 100.2(2) 2_655 7_666 ?
O17 Mn3 O6 96.2(2) 2_655 7_666 ?
O17 Mn3 O18 85.6(2) 2_655 . ?
O17 Mn3 C9 98.5(2) 2_655 7_666 ?
O18 Mn3 O3 84.8(2) . 4_655 ?
O18 Mn3 O4 135.54(17) . 3_455 ?
O18 Mn3 O5 141.92(19) . 7_666 ?
O18 Mn3 O6 86.87(17) . 7_666 ?
O18 Mn3 C9 114.1(2) . 7_666 ?
C32 O19 Mn1 156.7(8) 7_666 . ?
C32 O19 Mn1 152.7(7) . . ?
C32 O19 C32 49.9(10) . 7_666 ?
C1 O1 Mn2 122.6(4) . . ?
C1 O2 Mn1 136.2(4) . . ?
C8 O3 Mn3 107.2(4) . 4_645 ?
C8 O4 Mn3 158.5(5) . 3_545 ?
C9 O5 Mn3 95.5(4) . 7_666 ?
C9 O6 Mn3 88.5(4) . 7_666 ?
C10 O7 Mn2 133.6(4) . . ?
C10 O8 Mn1 127.0(4) . . ?
C17 O9 Mn1 102.1(3) . 4_645 ?
C17 O10 Mn2 169.1(4) . 4_645 ?
C18 O11 Mn2 91.7(3) . 6_566 ?
C18 O12 Mn2 91.5(4) . 6_566 ?
C19 O13 Mn2 134.0(5) . . ?
C19 O14 Mn1 125.0(4) . . ?
C27 O17 Mn3 132.3(4) . 2_655 ?
C27 O18 Mn3 127.0(4) . . ?
O1 C1 C2 116.8(5) . . ?
O2 C1 O1 125.8(5) . . ?
O2 C1 C2 117.4(5) . . ?
C3 C2 C1 121.1(5) . . ?
C7 C2 C1 120.8(5) . . ?
C7 C2 C3 117.8(5) . . ?
C2 C3 H3 120.2 . . ?
C4 C3 C2 119.5(5) . . ?
C4 C3 H3 120.2 . . ?
C3 C4 C8 120.3(5) . . ?
C5 C4 C3 118.9(5) . . ?
C5 C4 C8 120.7(5) . . ?
C4 C5 H5 119.2 . . ?
C6 C5 C4 121.6(5) . . ?
C6 C5 H5 119.2 . . ?
C5 C6 C7 119.7(5) . . ?
C5 C6 C9 118.8(5) . . ?
C7 C6 C9 121.5(6) . . ?
C2 C7 H7 119.1 . . ?
C6 C7 C2 121.8(5) . . ?
C6 C7 H7 119.1 . . ?
O3 C8 C4 119.4(5) . . ?
O4 C8 O3 124.1(5) . . ?
O4 C8 C4 116.4(5) . . ?
O5 C9 Mn3 56.5(3) . 7_666 ?
O5 C9 C6 118.3(6) . . ?
O6 C9 Mn3 64.3(4) . 7_666 ?
O6 C9 O5 120.7(6) . . ?
O6 C9 C6 120.9(6) . . ?
C6 C9 Mn3 174.8(5) . 7_666 ?
O7 C10 C11 116.1(5) . . ?
O8 C10 O7 126.3(5) . . ?
O8 C10 C11 117.5(5) . . ?
C12 C11 C10 119.9(5) . . ?
C16 C11 C10 121.6(5) . . ?
C16 C11 C12 118.4(5) . . ?
C11 C12 H12 119.5 . . ?
C13 C12 C11 120.9(5) . . ?
C13 C12 H12 119.5 . . ?
C12 C13 C17 121.0(5) . . ?
C14 C13 C12 118.9(5) . . ?
C14 C13 C17 120.0(5) . . ?
C13 C14 H14 119.5 . . ?
C15 C14 C13 121.1(5) . . ?
C15 C14 H14 119.5 . . ?
C14 C15 C18 120.5(5) . . ?
C16 C15 C14 118.9(5) . . ?
C16 C15 C18 120.5(5) . . ?
C11 C16 H16 119.2 . . ?
C15 C16 C11 121.7(5) . . ?
C15 C16 H16 119.2 . . ?
O9 C17 O10 121.1(5) . . ?
O9 C17 C13 120.7(5) . . ?
O10 C17 C13 118.1(5) . . ?
O11 C18 Mn2 60.3(3) . 6_566 ?
O11 C18 O12 120.0(5) . . ?
O11 C18 C15 121.2(5) . . ?
O12 C18 Mn2 59.8(3) . 6_566 ?
O12 C18 C15 118.8(5) . . ?
C15 C18 Mn2 178.0(4) . 6_566 ?
O13 C19 O14 127.2(6) . . ?
O13 C19 C20 116.3(6) . . ?
O14 C19 C20 116.4(5) . . ?
C21 C20 C19 116.7(7) . . ?
C21 C20 C25 121.0(7) . . ?
C25 C20 C19 122.1(6) . . ?
C20 C21 H21 120.1 . . ?
C20 C21 C22 119.9(10) . . ?
C22 C21 H21 120.1 . . ?
C23 C22 C21 116.3(10) . . ?
C26 C22 C21 122.1(11) . . ?
C26 C22 C23 120.9(11) . . ?
C22 C23 H23 119.4 . . ?
C24 C23 C22 121.3(10) . . ?
C24 C23 H23 119.4 . . ?
C23 C24 C25 119.6(7) . . ?
C23 C24 C27 119.2(7) . . ?
C25 C24 C27 120.9(6) . . ?
C20 C25 C24 120.5(6) . . ?
C20 C25 H25 119.7 . . ?
C24 C25 H25 119.7 . . ?
O15 C26 C22 123.4(10) . . ?
O16 C26 O15 113.1(9) . . ?
O16 C26 C22 123.0(10) . . ?
O17 C27 C24 115.3(6) . . ?
O18 C27 O17 126.2(6) . . ?
O18 C27 C24 118.4(5) . . ?
C28 N1 C29 109.7(6) . . ?
C30 N1 C28 109.8(7) . . ?
C30 N1 C29 109.4(8) . . ?
C31 N1 C28 111.6(7) . . ?
C31 N1 C29 108.7(7) . . ?
C31 N1 C30 107.6(8) . . ?
N1 C28 H28A 109.5 . . ?
N1 C28 H28B 109.5 . . ?
N1 C28 H28C 109.5 . . ?
H28A C28 H28B 109.5 . . ?
H28A C28 H28C 109.5 . . ?
H28B C28 H28C 109.5 . . ?
N1 C29 H29A 109.5 . . ?
N1 C29 H29B 109.5 . . ?
N1 C29 H29C 109.5 . . ?
H29A C29 H29B 109.5 . . ?
H29A C29 H29C 109.5 . . ?
H29B C29 H29C 109.5 . . ?
N1 C30 H30A 109.5 . . ?
N1 C30 H30B 109.5 . . ?
N1 C30 H30C 109.5 . . ?
H30A C30 H30B 109.5 . . ?
H30A C30 H30C 109.5 . . ?
H30B C30 H30C 109.5 . . ?
N1 C31 H31A 109.5 . . ?
N1 C31 H31B 109.5 . . ?
N1 C31 H31C 109.5 . . ?
H31A C31 H31B 109.5 . . ?
H31A C31 H31C 109.5 . . ?
H31B C31 H31C 109.5 . . ?
O19 C32 O19 130.1(10) . 7_666 ?
O19 C32 C33 114.4(15) . . ?
O19 C32 C33 115.3(16) 7_666 . ?
C32 C32 O19 65.9(18) 7_666 . ?
C32 C32 O19 64.2(16) 7_666 7_666 ?
C32 C32 C33 175(2) 7_666 . ?
C32 C33 H33A 109.5 . . ?
C32 C33 H33B 109.5 . . ?
C32 C33 H33C 109.5 . . ?
H33A C33 H33B 109.5 . . ?
H33A C33 H33C 109.5 . . ?
H33B C33 H33C 109.5 . . ?

loop_
_geom_bond_atom_site_label_1
_geom_bond_atom_site_label_2
_geom_bond_distance
_geom_bond_site_symmetry_2
_geom_bond_publ_flag
Mn1 O19 2.083(4) . ?
Mn1 O2 2.141(4) . ?
Mn1 O8 2.163(4) . ?
Mn1 O9 2.217(4) 4_655 ?
Mn1 O14 2.160(4) . ?
Mn2 O1 2.147(4) . ?
Mn2 O7 2.138(4) . ?
Mn2 O10 2.154(4) 4_655 ?
Mn2 O11 2.262(4) 6_565 ?
Mn2 O12 2.251(4) 6_565 ?
Mn2 O13 2.132(4) . ?
Mn2 C18 2.604(5) 6_565 ?
Mn3 O3 2.191(4) 4_655 ?
Mn3 O4 2.172(4) 3_455 ?
Mn3 O5 2.198(5) 7_666 ?
Mn3 O6 2.363(5) 7_666 ?
Mn3 O17 2.148(4) 2_655 ?
Mn3 O18 2.161(4) . ?
Mn3 C9 2.622(7) 7_666 ?
O19 C32 1.201(17) . ?
O19 C32 1.218(16) 7_666 ?
O1 C1 1.271(7) . ?
O2 C1 1.255(7) . ?
O3 Mn3 2.191(4) 4_645 ?
O3 C8 1.267(7) . ?
O4 Mn3 2.172(4) 3_545 ?
O4 C8 1.238(7) . ?
O5 Mn3 2.198(5) 7_666 ?
O5 C9 1.235(9) . ?
O6 Mn3 2.363(5) 7_666 ?
O6 C9 1.201(8) . ?
O7 C10 1.250(7) . ?
O8 C10 1.244(7) . ?
O9 Mn1 2.217(4) 4_645 ?
O9 C17 1.242(7) . ?
O10 Mn2 2.154(4) 4_645 ?
O10 C17 1.247(6) . ?
O11 Mn2 2.262(4) 6_566 ?
O11 C18 1.224(7) . ?
O12 Mn2 2.251(4) 6_566 ?
O12 C18 1.251(7) . ?
O13 C19 1.239(8) . ?
O14 C19 1.264(8) . ?
O15 C26 1.326(9) . ?
O16 C26 1.319(9) . ?
O17 Mn3 2.148(4) 2_655 ?
O17 C27 1.266(7) . ?
O18 C27 1.243(7) . ?
C1 C2 1.485(7) . ?
C2 C3 1.418(7) . ?
C2 C7 1.388(8) . ?
C3 H3 0.9300 . ?
C3 C4 1.411(7) . ?
C4 C5 1.376(7) . ?
C4 C8 1.499(7) . ?
C5 H5 0.9300 . ?
C5 C6 1.368(8) . ?
C6 C7 1.370(8) . ?
C6 C9 1.528(8) . ?
C7 H7 0.9300 . ?
C9 Mn3 2.622(7) 7_666 ?
C10 C11 1.507(7) . ?
C11 C12 1.389(7) . ?
C11 C16 1.388(7) . ?
C12 H12 0.9300 . ?
C12 C13 1.387(7) . ?
C13 C14 1.385(7) . ?
C13 C17 1.499(7) . ?
C14 H14 0.9300 . ?
C14 C15 1.384(8) . ?
C15 C16 1.372(7) . ?
C15 C18 1.501(7) . ?
C16 H16 0.9300 . ?
C18 Mn2 2.604(5) 6_566 ?
C19 C20 1.511(8) . ?
C20 C21 1.368(12) . ?
C20 C25 1.376(8) . ?
C21 H21 0.9300 . ?
C21 C22 1.440(15) . ?
C22 C23 1.435(16) . ?
C22 C26 1.350(8) . ?
C23 H23 0.9300 . ?
C23 C24 1.362(13) . ?
C24 C25 1.399(8) . ?
C24 C27 1.494(8) . ?
C25 H25 0.9300 . ?
N1 C28 1.485(9) . ?
N1 C29 1.496(10) . ?
N1 C30 1.458(12) . ?
N1 C31 1.456(10) . ?
C28 H28A 0.9600 . ?
C28 H28B 0.9600 . ?
C28 H28C 0.9600 . ?
C29 H29A 0.9600 . ?
C29 H29B 0.9600 . ?
C29 H29C 0.9600 . ?
C30 H30A 0.9600 . ?
C30 H30B 0.9600 . ?
C30 H30C 0.9600 . ?
C31 H31A 0.9600 . ?
C31 H31B 0.9600 . ?
C31 H31C 0.9600 . ?
C32 O19 1.218(16) 7_666 ?
C32 C32 1.02(2) 7_666 ?
C32 C33 1.433(9) . ?
C33 H33A 0.9600 . ?
C33 H33B 0.9600 . ?
C33 H33C 0.9600 . ?
